data_4512043
loop_
_publ_author_name
'Agarwal, Rashmi A.'
'Bharadwaj, Parimal K.'

_publ_section_title
;
 Guest Exchange Reactions in Isostructural 3D Porous Coordination Polymers
 of Ni(II), Co(II), and Mn(II)
;
_journal_issue 11
_journal_name_full 'Crystal Growth &amp; Design'
_journal_page_first 6115
_journal_paper_doi 10.1021/cg501279y
_journal_volume 14
_journal_year 2014
_chemical_formula_moiety 'C63 H39 Co2 N13 O9'
_chemical_formula_sum 'C63 H39 Co2 N13 O9'
_chemical_formula_weight 1239.93
_chemical_name_systematic
;
 ?
;
_space_group_IT_number 163
_symmetry_cell_setting trigonal
_symmetry_space_group_name_Hall '-P 3 2c'
_symmetry_space_group_name_H-M 'P -3 1 c'
_atom_sites_solution_hydrogens geom
_atom_sites_solution_primary direct
_atom_sites_solution_secondary difmap
_audit_creation_method SHELXL-97
_cell_angle_alpha 90.000(5)
_cell_angle_beta 90.000(5)
_cell_angle_gamma 120.000(5)
_cell_formula_units_Z 2
_cell_length_a 17.030(5)
_cell_length_b 17.030(5)
_cell_length_c 13.908(5)
_cell_measurement_reflns_used 999
_cell_measurement_temperature 100(2)
_cell_measurement_theta_max 25.50
_cell_measurement_theta_min 2.01
_cell_volume 3493.2(19)
_computing_cell_refinement 'SAINT 6.45 ( Bruker, 2003)'
_computing_data_collection 'SMART 5.628 (Bruker, 2003)'
_computing_data_reduction 'SAINT 6.45 ( Bruker, 2003)'
_computing_molecular_graphics 'DIAMOND 2.1e'
_computing_structure_refinement 'SHELXL-97 (Sheldrick, 1997)'
_computing_structure_solution SIR-97
_diffrn_ambient_temperature 100(2)
_diffrn_measured_fraction_theta_full 0.999
_diffrn_measured_fraction_theta_max 0.999
_diffrn_measurement_device_type 'BRUKER SMART APEX'
_diffrn_measurement_method /w-scans
_diffrn_radiation_monochromator graphite
_diffrn_radiation_source 'fine-focus sealed tube'
_diffrn_radiation_type MoK\a
_diffrn_radiation_wavelength 0.71073
_diffrn_reflns_av_R_equivalents 0.0673
_diffrn_reflns_av_sigmaI/netI 0.0402
_diffrn_reflns_limit_h_max 20
_diffrn_reflns_limit_h_min -15
_diffrn_reflns_limit_k_max 17
_diffrn_reflns_limit_k_min -20
_diffrn_reflns_limit_l_max 15
_diffrn_reflns_limit_l_min -16
_diffrn_reflns_number 18600
_diffrn_reflns_theta_full 25.50
_diffrn_reflns_theta_max 25.50
_diffrn_reflns_theta_min 2.01
_exptl_absorpt_coefficient_mu 0.533
_exptl_absorpt_correction_T_max 0.9101
_exptl_absorpt_correction_T_min 0.8917
_exptl_absorpt_correction_type empirical
_exptl_absorpt_process_details SADABS
_exptl_crystal_colour pink
_exptl_crystal_density_diffrn 1.179
_exptl_crystal_density_method 'not measured'
_exptl_crystal_description block
_exptl_crystal_F_000 1268
_exptl_crystal_size_max 0.22
_exptl_crystal_size_mid 0.20
_exptl_crystal_size_min 0.18
_refine_diff_density_max 0.921
_refine_diff_density_min -1.249
_refine_diff_density_rms 0.095
_refine_ls_extinction_method none
_refine_ls_goodness_of_fit_ref 1.096
_refine_ls_hydrogen_treatment constr
_refine_ls_matrix_type full
_refine_ls_number_parameters 134
_refine_ls_number_reflns 2196
_refine_ls_number_restraints 0
_refine_ls_restrained_S_all 1.096
_refine_ls_R_factor_all 0.0960
_refine_ls_R_factor_gt 0.0752
_refine_ls_shift/su_max 0.000
_refine_ls_shift/su_mean 0.000
_refine_ls_structure_factor_coef Fsqd
_refine_ls_weighting_details 'calc w=1/[\s^2^(Fo^2^)+(0.1531P)^2^+1.0891P] where P=(Fo^2^+2Fc^2^)/3'
_refine_ls_weighting_scheme calc
_refine_ls_wR_factor_gt 0.2278
_refine_ls_wR_factor_ref 0.2448
_reflns_number_gt 1581
_reflns_number_total 2196
_reflns_threshold_expression >2sigma(I)
_cod_data_source_file cg501279y_si_002.cif
_cod_data_source_block Compound6
_cod_depositor_comments
;
The following automatic conversions were performed:

'_symmetry_cell_setting' value 'Trigonal' changed to 'trigonal'
according to
/home/saulius/struct/COD-crude-data--automatic-downloads/rss-feeds/ACS/lib/dictionaries/cif_core.dic
dictionary named 'cif_core.dic' version 2.4.2 from
2011-04-26.

'_refine_ls_hydrogen_treatment' value 'Constr' changed
to 'constr' according to
/home/saulius/struct/COD-crude-data--automatic-downloads/rss-feeds/ACS/lib/dictionaries/cif_core.dic
dictionary named 'cif_core.dic' version 2.4.2 from 2011-04-26.

Automatic conversion script
Id: cif_fix_values 2281 2013-09-26 08:29:07Z andrius 

 Adding full bibliography for 4512038--4512047.cif.
;
_cod_original_sg_symbol_H-M P-31c
_cod_database_code 4512043

loop_
_symmetry_equiv_pos_as_xyz
'x, y, z'
'-y, x-y, z'
'-x+y, -x, z'
'-y, -x, -z+1/2'
'x, x-y, -z+1/2'
'-x+y, y, -z+1/2'
'-x, -y, -z'
'y, -x+y, -z'
'x-y, x, -z'
'y, x, z-1/2'
'-x, -x+y, z-1/2'
'x-y, -y, z-1/2'

loop_
_atom_site_label
_atom_site_type_symbol
_atom_site_fract_x
_atom_site_fract_y
_atom_site_fract_z
_atom_site_U_iso_or_equiv
_atom_site_adp_type
_atom_site_occupancy
_atom_site_symmetry_multiplicity
_atom_site_calc_flag
_atom_site_refinement_flags
Co1 Co -0.3333 0.3333 0.60202(6) 0.0464(4) Uani 1 3 d S
O1 O -0.2220(2) 0.3536(2) 0.68089(19) 0.0521(8) Uani 1 1 d .
O2 O 0.2879(4) 0.7121(4) 0.7500 0.166(4) Uani 1 2 d S
N1 N 0.1085(2) 0.6031(2) 0.9132(2) 0.0501(9) Uani 1 1 d .
N2 N 0.2274(2) 0.6672(2) 1.0148(2) 0.0457(8) Uani 1 1 d .
N3 N 0.3333 0.6667 0.7500 0.177(12) Uani 1 6 d S
C1 C -0.1844(4) 0.4078(2) 0.7500 0.0488(14) Uani 1 2 d S
C2 C -0.0818(4) 0.4591(2) 0.7500 0.0508(14) Uani 1 2 d S
C3 C -0.0355(3) 0.5066(3) 0.8315(3) 0.0512(10) Uani 1 1 d .
H3 H -0.0670 0.5069 0.8860 0.061 Uiso 1 1 calc R
C4 C 0.0579(3) 0.5533(3) 0.8303(3) 0.0522(11) Uani 1 1 d .
C5 C 0.1050(4) 0.5525(2) 0.7500 0.0561(15) Uani 1 2 d S
H5 H 0.1680 0.5840 0.7500 0.067 Uiso 1 2 calc SR
C6 C 0.1881(3) 0.6096(3) 0.9418(2) 0.0468(10) Uani 1 1 d .
H6 H 0.2125 0.5772 0.9134 0.056 Uiso 1 1 calc R
C7 C 0.1685(3) 0.6999(3) 1.0346(3) 0.0529(11) Uani 1 1 d .
C8 C 0.1757(4) 0.7619(4) 1.1043(3) 0.0695(14) Uani 1 1 d .
H8 H 0.2243 0.7878 1.1469 0.083 Uiso 1 1 calc R
C9 C 0.1077(5) 0.7829(5) 1.1073(5) 0.102(2) Uani 1 1 d .
H9 H 0.1102 0.8237 1.1534 0.122 Uiso 1 1 calc R
C10 C 0.0350(5) 0.7448(6) 1.0431(5) 0.111(3) Uani 1 1 d .
H10 H -0.0094 0.7613 1.0472 0.133 Uiso 1 1 calc R
C11 C 0.0270(4) 0.6834(4) 0.9736(4) 0.0801(17) Uani 1 1 d .
H11 H -0.0211 0.6586 0.9304 0.096 Uiso 1 1 calc R
C12 C 0.0942(3) 0.6608(3) 0.9716(3) 0.0551(11) Uani 1 1 d .

loop_
_atom_site_aniso_label
_atom_site_aniso_U_11
_atom_site_aniso_U_22
_atom_site_aniso_U_33
_atom_site_aniso_U_23
_atom_site_aniso_U_13
_atom_site_aniso_U_12
Co1 0.0579(5) 0.0579(5) 0.0235(6) 0.000 0.000 0.0290(3)
O1 0.0633(18) 0.0683(19) 0.0268(14) -0.0042(13) -0.0017(12) 0.0346(15)
O2 0.182(5) 0.182(5) 0.080(5) -0.009(4) -0.009(4) 0.050(7)
N1 0.057(2) 0.070(2) 0.0237(16) -0.0038(14) -0.0020(14) 0.0321(18)
N2 0.0540(19) 0.058(2) 0.0233(16) 0.0011(13) 0.0025(13) 0.0271(16)
N3 0.073(6) 0.073(6) 0.38(4) 0.000 0.000 0.036(3)
C1 0.063(4) 0.058(2) 0.026(3) 0.002(2) 0.000 0.0317(18)
C2 0.061(4) 0.063(3) 0.027(3) 0.002(2) 0.000 0.0307(18)
C3 0.065(3) 0.068(3) 0.0213(19) 0.0025(17) 0.0038(17) 0.034(2)
C4 0.065(3) 0.070(3) 0.0226(19) -0.0007(17) -0.0021(17) 0.034(2)
C5 0.056(3) 0.080(3) 0.024(3) -0.002(2) 0.000 0.0281(17)
C6 0.056(2) 0.062(2) 0.0242(18) 0.0006(16) 0.0050(16) 0.030(2)
C7 0.061(3) 0.069(3) 0.032(2) -0.0026(19) 0.0022(18) 0.036(2)
C8 0.078(3) 0.094(4) 0.047(3) -0.027(2) -0.018(2) 0.052(3)
C9 0.105(5) 0.141(6) 0.091(4) -0.061(4) -0.033(4) 0.085(5)
C10 0.108(5) 0.168(7) 0.101(5) -0.063(5) -0.040(4) 0.103(5)
C11 0.076(3) 0.123(5) 0.060(3) -0.035(3) -0.022(3) 0.064(3)
C12 0.066(3) 0.075(3) 0.027(2) -0.0067(18) -0.0067(18) 0.038(2)

loop_
_atom_type_symbol
_atom_type_description
_atom_type_scat_dispersion_real
_atom_type_scat_dispersion_imag
_atom_type_scat_source
C C 0.0033 0.0016 'International Tables Vol C Tables 4.2.6.8 and 6.1.1.4'
H H 0.0000 0.0000 'International Tables Vol C Tables 4.2.6.8 and 6.1.1.4'
N N 0.0061 0.0033 'International Tables Vol C Tables 4.2.6.8 and 6.1.1.4'
O O 0.0106 0.0060 'International Tables Vol C Tables 4.2.6.8 and 6.1.1.4'
Co Co 0.3494 0.9721 'International Tables Vol C Tables 4.2.6.8 and 6.1.1.4'

loop_
_geom_angle_atom_site_label_1
_geom_angle_atom_site_label_2
_geom_angle_atom_site_label_3
_geom_angle
_geom_angle_site_symmetry_1
_geom_angle_site_symmetry_3
O1 Co1 O1 94.38(11) . 3_455
O1 Co1 O1 94.38(11) . 2_565
O1 Co1 O1 94.38(11) 3_455 2_565
O1 Co1 N2 92.90(12) . 10_455
O1 Co1 N2 81.25(12) 3_455 10_455
O1 Co1 N2 171.78(12) 2_565 10_455
O1 Co1 N2 81.25(12) . 11
O1 Co1 N2 171.78(12) 3_455 11
O1 Co1 N2 92.90(12) 2_565 11
N2 Co1 N2 91.98(12) 10_455 11
O1 Co1 N2 171.78(12) . 12_565
O1 Co1 N2 92.90(12) 3_455 12_565
O1 Co1 N2 81.25(12) 2_565 12_565
N2 Co1 N2 91.98(12) 10_455 12_565
N2 Co1 N2 91.98(12) 11 12_565
C1 O1 Co1 127.9(3) . .
C6 N1 C12 106.9(3) . .
C6 N1 C4 124.1(3) . .
C12 N1 C4 128.6(3) . .
C6 N2 C7 104.3(3) . .
C6 N2 Co1 122.1(3) . 10_566
C7 N2 Co1 130.8(2) . 10_566
O2 N3 O2 120.000(2) . 2_665
O2 N3 O2 120.000(4) . 3_565
O2 N3 O2 120.000(1) 2_665 3_565
O1 C1 O1 127.9(6) . 5_566
O1 C1 C2 116.1(3) . .
O1 C1 C2 116.1(3) 5_566 .
C3 C2 C3 121.0(5) . 5_566
C3 C2 C1 119.5(3) . .
C3 C2 C1 119.5(3) 5_566 .
C4 C3 C2 118.9(4) . .
C4 C3 H3 120.6 . .
C2 C3 H3 120.6 . .
C3 C4 C5 120.9(4) . .
C3 C4 N1 120.7(3) . .
C5 C4 N1 118.5(4) . .
C4 C5 C4 119.5(6) . 5_566
C4 C5 H5 120.2 . .
C4 C5 H5 120.2 5_566 .
N2 C6 N1 113.2(4) . .
N2 C6 H6 123.4 . .
N1 C6 H6 123.4 . .
C8 C7 N2 129.1(4) . .
C8 C7 C12 120.8(4) . .
N2 C7 C12 110.1(4) . .
C9 C8 C7 116.9(5) . .
C9 C8 H8 121.6 . .
C7 C8 H8 121.6 . .
C8 C9 C10 121.8(5) . .
C8 C9 H9 119.1 . .
C10 C9 H9 119.1 . .
C11 C10 C9 121.9(5) . .
C11 C10 H10 119.0 . .
C9 C10 H10 119.0 . .
C12 C11 C10 116.4(5) . .
C12 C11 H11 121.8 . .
C10 C11 H11 121.8 . .
C11 C12 N1 132.4(4) . .
C11 C12 C7 122.2(4) . .
N1 C12 C7 105.4(4) . .

loop_
_geom_bond_atom_site_label_1
_geom_bond_atom_site_label_2
_geom_bond_distance
_geom_bond_site_symmetry_2
Co1 O1 2.064(3) .
Co1 O1 2.064(3) 3_455
Co1 O1 2.064(3) 2_565
Co1 N2 2.179(3) 10_455
Co1 N2 2.179(3) 11
Co1 N2 2.179(3) 12_565
O1 C1 1.263(4) .
O2 N3 1.339(13) .
N1 C6 1.363(5) .
N1 C12 1.386(5) .
N1 C4 1.436(5) .
N2 C6 1.335(5) .
N2 C7 1.396(5) .
N2 Co1 2.179(3) 10_566
N3 O2 1.339(13) 2_665
N3 O2 1.339(13) 3_565
C1 O1 1.263(4) 5_566
C1 C2 1.514(8) .
C2 C3 1.386(5) .
C2 C3 1.386(5) 5_566
C3 C4 1.377(6) .
C3 H3 0.9300 .
C4 C5 1.379(5) .
C5 C4 1.379(5) 5_566
C5 H5 0.9300 .
C6 H6 0.9300 .
C7 C8 1.392(6) .
C7 C12 1.403(6) .
C8 C9 1.374(7) .
C8 H8 0.9300 .
C9 C10 1.396(8) .
C9 H9 0.9300 .
C10 C11 1.379(8) .
C10 H10 0.9300 .
C11 C12 1.378(7) .
C11 H11 0.9300 .

loop_
_geom_torsion_atom_site_label_1
_geom_torsion_atom_site_label_2
_geom_torsion_atom_site_label_3
_geom_torsion_atom_site_label_4
_geom_torsion
_geom_torsion_site_symmetry_1
_geom_torsion_site_symmetry_4
O1 Co1 O1 C1 -96.8(3) 3_455 .
O1 Co1 O1 C1 -2.1(3) 2_565 .
N2 Co1 O1 C1 -178.2(3) 10_455 .
N2 Co1 O1 C1 90.2(3) 11 .
N2 Co1 O1 C1 55.4(9) 12_565 .
Co1 O1 C1 O1 42.2(2) . 5_566
Co1 O1 C1 C2 -137.8(2) . .
O1 C1 C2 C3 -168.0(3) . .
O1 C1 C2 C3 12.0(3) 5_566 .
O1 C1 C2 C3 12.0(3) . 5_566
O1 C1 C2 C3 -168.0(3) 5_566 5_566
C3 C2 C3 C4 0.3(3) 5_566 .
C1 C2 C3 C4 -179.7(3) . .
C2 C3 C4 C5 -0.6(6) . .
C2 C3 C4 N1 -179.8(3) . .
C6 N1 C4 C3 143.4(4) . .
C12 N1 C4 C3 -44.9(6) . .
C6 N1 C4 C5 -35.9(6) . .
C12 N1 C4 C5 135.8(4) . .
C3 C4 C5 C4 0.3(3) . 5_566
N1 C4 C5 C4 179.5(4) . 5_566
C7 N2 C6 N1 0.2(4) . .
Co1 N2 C6 N1 163.1(2) 10_566 .
C12 N1 C6 N2 0.1(4) . .
C4 N1 C6 N2 173.3(3) . .
C6 N2 C7 C8 179.7(5) . .
Co1 N2 C7 C8 18.9(7) 10_566 .
C6 N2 C7 C12 -0.3(5) . .
Co1 N2 C7 C12 -161.2(3) 10_566 .
N2 C7 C8 C9 179.3(5) . .
C12 C7 C8 C9 -0.6(8) . .
C7 C8 C9 C10 -0.6(11) . .
C8 C9 C10 C11 0.5(13) . .
C9 C10 C11 C12 0.7(11) . .
C10 C11 C12 N1 -179.8(6) . .
C10 C11 C12 C7 -2.0(9) . .
C6 N1 C12 C11 177.8(6) . .
C4 N1 C12 C11 5.0(8) . .
C6 N1 C12 C7 -0.3(4) . .
C4 N1 C12 C7 -173.1(4) . .
C8 C7 C12 C11 2.0(8) . .
N2 C7 C12 C11 -178.0(5) . .
C8 C7 C12 N1 -179.7(4) . .
N2 C7 C12 N1 0.4(5) . .

loop_
_platon_squeeze_void_nr
_platon_squeeze_void_average_x
_platon_squeeze_void_average_y
_platon_squeeze_void_average_z
_platon_squeeze_void_volume
_platon_squeeze_void_count_electrons
_platon_squeeze_void_content
1 0.000 0.000 -0.004 1102 60 ' '
